data_7125334
loop_
_publ_author_name
'Mai, Shaoyu'
'Luo, Yixin'
'Huang, Xianyun'
'Shu, Zhenghao'
'Li, Bingnan'
'Lan, Yu'
'Song, Qiuling'

_publ_section_title
;
 Diversity-oriented synthesis of imidazo[2,1-a]isoquinolines.
;
_journal_issue 73
_journal_name_full 'Chemical communications (Cambridge, England)'
_journal_page_first 10240
_journal_page_last 10243
_journal_paper_doi 10.1039/c8cc05390a
_journal_volume 54
_journal_year 2018
_chemical_formula_moiety 'C16 H16 N2 O'
_chemical_formula_sum 'C16 H16 N2 O'
_chemical_formula_weight 252.32
_space_group_crystal_system triclinic
_space_group_IT_number 2
_space_group_name_Hall '-P 1'
_space_group_name_H-M_alt 'P -1'
_symmetry_Int_Tables_number 2
_symmetry_space_group_name_Hall '-P 1'
_symmetry_space_group_name_H-M 'P -1'
_audit_block_doi 10.5517/ccdc.csd.cc1pn6p7
_audit_update_record
;
2017-08-12 deposited with the CCDC.
2018-07-18 downloaded from the CCDC.
;
_cell_angle_alpha 105.175(5)
_cell_angle_beta 101.292(5)
_cell_angle_gamma 114.625(8)
_cell_formula_units_Z 4
_cell_length_a 11.1136(8)
_cell_length_b 11.2993(9)
_cell_length_c 12.7113(6)
_cell_measurement_reflns_used 2555
_cell_measurement_temperature 294.29(18)
_cell_measurement_theta_max 26.7470
_cell_measurement_theta_min 3.3610
_cell_volume 1313.2(2)
_diffrn_ambient_temperature 294.29(18)
_diffrn_measured_fraction_theta_full 0.9983
_diffrn_measured_fraction_theta_max 0.9983
_diffrn_measurement_device_type agilent
_diffrn_radiation_type 'Mo K\a'
_diffrn_radiation_wavelength 0.71073
_diffrn_reflns_av_R_equivalents 0.0246
_diffrn_reflns_av_unetI/netI 0.0439
_diffrn_reflns_limit_h_max 11
_diffrn_reflns_limit_h_min -13
_diffrn_reflns_limit_k_max 14
_diffrn_reflns_limit_k_min -13
_diffrn_reflns_limit_l_max 14
_diffrn_reflns_limit_l_min -16
_diffrn_reflns_number 10915
_diffrn_reflns_theta_full 24.9971
_diffrn_reflns_theta_max 25.00
_diffrn_reflns_theta_min 3.23
_exptl_absorpt_coefficient_mu 0.081
_exptl_crystal_density_diffrn 1.2761
_exptl_crystal_description block
_exptl_crystal_F_000 536.2207
_refine_diff_density_max 0.5901
_refine_diff_density_min -0.4094
_refine_diff_density_rms 0.0535
_refine_ls_d_res_high 0.8410
_refine_ls_d_res_low 6.3148
_refine_ls_goodness_of_fit_ref 1.0647
_refine_ls_matrix_type full
_refine_ls_number_constraints 56
_refine_ls_number_parameters 351
_refine_ls_number_reflns 4631
_refine_ls_number_restraints 1
_refine_ls_restrained_S_all 1.0646
_refine_ls_R_factor_all 0.0794
_refine_ls_R_factor_gt 0.0554
_refine_ls_shift/su_max 0.0000
_refine_ls_shift/su_mean 0.0000
_refine_ls_structure_factor_coef Fsqd
_refine_ls_weighting_details 'w=1/[\s^2^(Fo^2^)+(0.0685P)^2^+0.3388P] where P=(Fo^2^+2Fc^2^)/3'
_refine_ls_weighting_scheme calc
_refine_ls_wR_factor_gt 0.1359
_refine_ls_wR_factor_ref 0.1550
_reflns_Friedel_coverage 0.0
_reflns_limit_h_max 12
_reflns_limit_h_min -13
_reflns_limit_k_max 12
_reflns_limit_k_min -13
_reflns_limit_l_max 15
_reflns_limit_l_min 0
_reflns_number_gt 3348
_reflns_number_total 4631
_reflns_threshold_expression I>=2u(I)
_cod_data_source_file c8cc05390a2.cif
_cod_data_source_block exp_4270
_cod_database_code 7125334

loop_
_space_group_symop_id
_space_group_symop_operation_xyz
1 x,y,z
2 -x,-y,-z

loop_
_atom_site_label
_atom_site_type_symbol
_atom_site_fract_x
_atom_site_fract_y
_atom_site_fract_z
_atom_site_U_iso_or_equiv
_atom_site_adp_type
_atom_site_occupancy
N4 N 0.2717(2) 0.6290(2) 0.59384(15) 0.0476(5) Uani 1.000000
C5 C 0.2438(2) 0.5113(2) 0.51321(17) 0.0432(5) Uani 1.000000
N6 N 0.1531(2) 0.4832(2) 0.40987(15) 0.0494(5) Uani 1.000000
H6 H 0.1209(2) 0.4110(2) 0.34672(15) 0.0593(6) Uiso 1.000000
C10 C 0.0709(2) 0.2501(2) 0.92248(17) 0.0476(6) Uani 1.000000
C11 C 0.1968(2) 0.6808(2) 0.53938(18) 0.0449(5) Uani 1.000000
C13 C 0.2010(3) 0.3594(2) 0.93759(17) 0.0464(6) Uani 1.000000
C14 C 0.1092(3) 0.8301(3) 0.5056(2) 0.0622(7) Uani 1.000000
H14 H 0.1045(3) 0.9124(3) 0.5317(2) 0.0747(8) Uiso 1.000000
C15 C 0.2957(2) 0.4152(2) 0.52778(17) 0.0445(5) Uani 1.000000
C16 C 0.1222(2) 0.5898(2) 0.42382(18) 0.0474(6) Uani 1.000000
C17 C 0.1908(3) 0.8041(3) 0.5809(2) 0.0558(6) Uani 1.000000
H17 H 0.2409(3) 0.8670(3) 0.6578(2) 0.0669(8) Uiso 1.000000
C18 C 0.4284(2) 0.4605(2) 0.60526(18) 0.0466(6) Uani 1.000000
C19 C 0.2087(3) 0.2724(3) 0.4593(2) 0.0536(6) Uani 1.000000
H19 H 0.1208(3) 0.2424(3) 0.4067(2) 0.0643(7) Uiso 1.000000
C21 C 0.0315(3) 0.1147(3) 0.84792(19) 0.0598(7) Uani 1.000000
H21 H -0.0547(3) 0.0397(3) 0.83685(19) 0.0717(8) Uiso 1.000000
C23 C 0.0331(3) 0.7367(3) 0.3910(2) 0.0689(8) Uani 1.000000
H23 H -0.0224(3) 0.7573(3) 0.3421(2) 0.0826(9) Uiso 1.000000
C24 C 0.2844(3) 0.3313(3) 0.8774(2) 0.0589(7) Uani 1.000000
H24 H 0.3705(3) 0.4052(3) 0.8865(2) 0.0706(8) Uiso 1.000000
C26 C 0.1152(3) 0.0891(3) 0.7909(2) 0.0673(8) Uani 1.000000
H26 H 0.0856(3) -0.0025(3) 0.7420(2) 0.0807(9) Uiso 1.000000
C28 C 0.2482(3) 0.1747(3) 0.4670(2) 0.0648(7) Uani 1.000000
H28 H 0.1885(3) 0.0798(3) 0.4197(2) 0.0778(9) Uiso 1.000000
C29 C 0.4647(3) 0.3583(3) 0.6118(2) 0.0600(7) Uani 1.000000
H29 H 0.5524(3) 0.3864(3) 0.6636(2) 0.0720(8) Uiso 1.000000
C34 C 0.3766(3) 0.2181(3) 0.5451(2) 0.0681(8) Uani 1.000000
H34 H 0.4038(3) 0.1525(3) 0.5528(2) 0.0817(9) Uiso 1.000000
C35 C 0.2419(3) 0.1964(3) 0.8047(2) 0.0672(8) Uani 1.000000
H35 H 0.2989(3) 0.1787(3) 0.7656(2) 0.0806(9) Uiso 1.000000
C37 C 0.0378(3) 0.6158(3) 0.3484(2) 0.0650(7) Uani 1.000000
H37 H -0.0138(3) 0.5530(3) 0.2716(2) 0.0781(9) Uiso 1.000000
O2 O 0.41237(18) 0.6572(2) 0.80869(13) 0.0620(5) Uani 1.000000
H2 H 0.3697(16) 0.655(3) 0.7473(10) 0.0930(7) Uiso 1.000000
C0aa C 0.5358(2) 0.6113(2) 0.67906(18) 0.0504(6) Uani 1.000000
H0aa H 0.6283(2) 0.6253(2) 0.67977(18) 0.0605(7) Uiso 1.000000
H0ab H 0.5164(2) 0.6706(2) 0.64352(18) 0.0605(7) Uiso 1.000000
C6 C 0.5404(3) 0.6594(3) 0.80348(19) 0.0548(6) Uani 1.000000
H6a H 0.5502(3) 0.5927(3) 0.83574(19) 0.0657(8) Uiso 1.000000
C1aa C 0.6641(3) 0.8024(3) 0.8771(2) 0.0733(8) Uani 1.000000
H1aa H 0.6620(12) 0.8684(5) 0.8431(10) 0.1100(12) Uiso 1.000000
H1ab H 0.6599(12) 0.8317(10) 0.9537(6) 0.1100(12) Uiso 1.000000
H1ac H 0.7498(3) 0.7991(6) 0.8818(15) 0.1100(12) Uiso 1.000000
O1 O 0.10458(18) 0.33063(19) 1.18037(13) 0.0591(5) Uani 1.000000
H1 H 0.1432(17) 0.4002(14) 1.1650(12) 0.0886(7) Uiso 1.000000
C2aa C -0.0252(3) 0.2275(3) 1.0868(2) 0.0698(8) Uani 1.000000
H2aa H -0.0254(3) 0.1376(3) 1.0662(2) 0.0837(9) Uiso 1.000000
C3 C -0.0302(3) 0.2661(3) 0.97937(19) 0.0558(6) Uani 1.000000
H3a H -0.0101(3) 0.3632(3) 1.00215(19) 0.0669(8) Uiso 1.000000
H3b H -0.1252(3) 0.2069(3) 0.92286(19) 0.0669(8) Uiso 1.000000
C3aa C -0.1453(3) 0.2081(4) 1.1242(3) 0.0951(11) Uani 1.000000
H3aa H -0.1311(13) 0.192(3) 1.1950(12) 0.1427(16) Uiso 1.000000
H3ab H -0.1545(16) 0.2911(11) 1.137(2) 0.1427(16) Uiso 1.000000
H3ac H -0.2297(5) 0.1283(16) 1.0651(10) 0.1427(16) Uiso 1.000000
N2a N 0.3355(2) 0.6160(2) 0.99034(18) 0.0518(5) Uani 1.000000
N1 N 0.2435(2) 0.5464(2) 1.11738(15) 0.0504(5) Uani 1.000000
C2 C 0.2571(2) 0.5058(2) 1.01557(18) 0.0466(6) Uani 1.000000
C4aa C 0.3758(2) 0.7363(2) 1.0818(2) 0.0518(6) Uani 1.000000
C4 C 0.3176(2) 0.6925(2) 1.16112(19) 0.0501(6) Uani 1.000000
C6aa C 0.4545(3) 0.8781(3) 1.1026(3) 0.0681(8) Uani 1.000000
H6aa H 0.4938(3) 0.9071(3) 1.0495(3) 0.0817(9) Uiso 1.000000
C5aa C 0.3370(3) 0.7910(3) 1.2642(2) 0.0660(7) Uani 1.000000
H5aa H 0.2987(3) 0.7636(3) 1.3183(2) 0.0792(9) Uiso 1.000000
C7 C 0.4150(3) 0.9303(3) 1.2828(3) 0.0798(9) Uani 1.000000
H7 H 0.4300(3) 0.9986(3) 1.3512(3) 0.0958(11) Uiso 1.000000
C8 C 0.4720(3) 0.9727(3) 1.2035(3) 0.0798(9) Uani 1.000000
H8 H 0.5238(3) 1.0686(3) 1.2196(3) 0.0957(11) Uiso 1.000000
H2a H 0.358(3) 0.618(3) 0.923(2) 0.073(8) Uiso 1.000000

loop_
_atom_site_aniso_label
_atom_site_aniso_U_11
_atom_site_aniso_U_22
_atom_site_aniso_U_33
_atom_site_aniso_U_12
_atom_site_aniso_U_13
_atom_site_aniso_U_23
N4 0.0471(11) 0.0544(12) 0.0399(10) 0.0240(10) 0.0149(8) 0.0180(9)
C5 0.0389(12) 0.0497(13) 0.0382(12) 0.0181(10) 0.0151(9) 0.0182(10)
N6 0.0525(12) 0.0521(12) 0.0379(10) 0.0258(10) 0.0112(9) 0.0124(9)
C10 0.0502(14) 0.0528(14) 0.0323(11) 0.0233(12) 0.0067(10) 0.0147(10)
C11 0.0426(13) 0.0510(13) 0.0430(12) 0.0210(11) 0.0183(10) 0.0221(10)
C13 0.0555(14) 0.0485(13) 0.0359(11) 0.0276(12) 0.0131(10) 0.0162(10)
C14 0.0694(18) 0.0651(17) 0.0724(18) 0.0406(15) 0.0357(15) 0.0350(15)
C15 0.0467(13) 0.0504(13) 0.0392(12) 0.0236(11) 0.0188(10) 0.0191(10)
C16 0.0466(13) 0.0549(14) 0.0431(13) 0.0248(12) 0.0171(10) 0.0215(11)
C17 0.0557(15) 0.0546(15) 0.0540(14) 0.0246(13) 0.0211(12) 0.0195(12)
C18 0.0472(13) 0.0583(14) 0.0382(11) 0.0255(12) 0.0204(10) 0.0212(10)
C19 0.0498(14) 0.0521(15) 0.0521(14) 0.0198(12) 0.0169(11) 0.0199(12)
C21 0.0627(17) 0.0535(15) 0.0417(13) 0.0190(13) 0.0084(12) 0.0108(11)
C23 0.077(2) 0.090(2) 0.0663(18) 0.0547(17) 0.0280(15) 0.0432(16)
C24 0.0642(17) 0.0628(16) 0.0530(14) 0.0321(14) 0.0250(12) 0.0226(13)
C26 0.085(2) 0.0550(16) 0.0502(15) 0.0347(16) 0.0176(14) 0.0084(12)
C28 0.0755(19) 0.0519(16) 0.0625(16) 0.0290(14) 0.0222(14) 0.0209(13)
C29 0.0624(17) 0.0748(18) 0.0518(14) 0.0417(15) 0.0175(12) 0.0263(13)
C34 0.089(2) 0.0685(19) 0.0636(17) 0.0504(17) 0.0278(16) 0.0300(15)
C35 0.083(2) 0.0749(19) 0.0547(15) 0.0502(17) 0.0300(14) 0.0186(14)
C37 0.0722(18) 0.0816(19) 0.0461(14) 0.0441(16) 0.0157(13) 0.0246(13)
O2 0.0579(11) 0.0901(13) 0.0403(9) 0.0370(10) 0.0202(8) 0.0255(9)
C0aa 0.0408(13) 0.0607(15) 0.0456(13) 0.0213(11) 0.0156(10) 0.0202(11)
C6 0.0506(15) 0.0654(16) 0.0446(13) 0.0277(13) 0.0129(11) 0.0202(12)
C1aa 0.0631(18) 0.0684(18) 0.0663(17) 0.0295(15) 0.0043(14) 0.0122(14)
O1 0.0554(11) 0.0698(12) 0.0393(9) 0.0230(9) 0.0108(8) 0.0202(8)
C2aa 0.0585(15) 0.093(2) 0.0424(13) 0.0290(16) 0.0130(12) 0.0203(14)
C3 0.0423(13) 0.0677(16) 0.0420(13) 0.0217(12) 0.0067(10) 0.0139(11)
C3aa 0.0665(19) 0.132(3) 0.087(2) 0.039(2) 0.0341(16) 0.053(2)
N2a 0.0558(13) 0.0507(12) 0.0543(12) 0.0261(10) 0.0229(10) 0.0251(10)
N1 0.0556(12) 0.0488(12) 0.0413(10) 0.0240(10) 0.0147(9) 0.0139(9)
C2 0.0471(13) 0.0508(14) 0.0439(12) 0.0248(11) 0.0150(10) 0.0206(11)
C4aa 0.0452(13) 0.0481(14) 0.0602(15) 0.0241(11) 0.0111(11) 0.0217(12)
C4 0.0476(13) 0.0467(14) 0.0475(13) 0.0241(11) 0.0056(11) 0.0124(11)
C6aa 0.0572(17) 0.0536(16) 0.090(2) 0.0266(14) 0.0145(15) 0.0322(15)
C5aa 0.0670(18) 0.0636(18) 0.0546(15) 0.0353(15) 0.0081(13) 0.0084(13)
C7 0.076(2) 0.0583(19) 0.077(2) 0.0385(17) -0.0025(17) -0.0023(15)
C8 0.0636(19) 0.0478(16) 0.103(2) 0.0260(14) 0.0012(18) 0.0168(17)

loop_
_atom_type_symbol
_atom_type_scat_dispersion_real
_atom_type_scat_dispersion_imag
_atom_type_scat_Cromer_Mann_a1
_atom_type_scat_Cromer_Mann_a2
_atom_type_scat_Cromer_Mann_a3
_atom_type_scat_Cromer_Mann_a4
_atom_type_scat_Cromer_Mann_b1
_atom_type_scat_Cromer_Mann_b2
_atom_type_scat_Cromer_Mann_b3
_atom_type_scat_Cromer_Mann_b4
_atom_type_scat_Cromer_Mann_c
_atom_type_scat_source
_atom_type_scat_dispersion_source
H 0.00000 0.00000 0.49300 0.32291 0.14019 0.04081 10.51090 26.12570 3.14236 57.79970 0.0030380000826 'International Tables Volume C Table 6.1.1.4 (pp. 500-502)' 'Henke, Gullikson and Davis, At. Data and Nucl. Data Tables, 1993, 54, 2'
C 0.00347 0.00161 2.31000 1.02000 1.58860 0.86500 20.84390 10.20750 0.56870 51.65120 0.215599998832 'International Tables Volume C Table 6.1.1.4 (pp. 500-502)' 'Henke, Gullikson and Davis, At. Data and Nucl. Data Tables, 1993, 54, 2'
O 0.01158 0.00611 3.04850 2.28680 1.54630 0.86700 13.27710 5.70110 0.32390 32.90890 0.250800013542 'International Tables Volume C Table 6.1.1.4 (pp. 500-502)' 'Henke, Gullikson and Davis, At. Data and Nucl. Data Tables, 1993, 54, 2'
N 0.00653 0.00323 12.21260 3.13220 2.01250 1.16630 0.00570 9.89330 28.99750 0.58260 -11.5290002823 'International Tables Volume C Table 6.1.1.4 (pp. 500-502)' 'Henke, Gullikson and Davis, At. Data and Nucl. Data Tables, 1993, 54, 2'

loop_
_geom_angle_atom_site_label_1
_geom_angle_atom_site_label_2
_geom_angle_atom_site_label_3
_geom_angle
C11 N4 C5 105.64(17)
N6 C5 N4 111.5(2)
C15 C5 N4 126.95(19)
C15 C5 N6 121.47(19)
C16 N6 C5 107.88(18)
C21 C10 C13 117.3(2)
C3 C10 C13 125.2(2)
C3 C10 C21 117.5(2)
C16 C11 N4 109.4(2)
C17 C11 N4 130.8(2)
C17 C11 C16 119.7(2)
C24 C13 C10 119.8(2)
C2 C13 C10 123.0(2)
C2 C13 C24 117.2(2)
C23 C14 C17 121.6(3)
C18 C15 C5 123.1(2)
C19 C15 C5 117.8(2)
C19 C15 C18 119.0(2)
C11 C16 N6 105.5(2)
C37 C16 N6 132.6(2)
C37 C16 C11 121.9(2)
C14 C17 C11 118.0(2)
C29 C18 C15 117.5(2)
C0aa C18 C15 124.7(2)
C0aa C18 C29 117.7(2)
C28 C19 C15 122.0(2)
C26 C21 C10 122.1(3)
C37 C23 C14 121.4(3)
C35 C24 C13 121.2(3)
C35 C26 C21 120.6(2)
C34 C28 C19 119.2(3)
C34 C29 C18 122.5(2)
C29 C34 C28 119.7(3)
C26 C35 C24 119.0(3)
C23 C37 C16 117.4(2)
C6 C0aa C18 114.66(19)
C0aa C6 O2 111.21(18)
C1aa C6 O2 110.3(2)
C1aa C6 C0aa 111.9(2)
C3 C2aa O1 109.9(2)
C3aa C2aa O1 110.7(2)
C3aa C2aa C3 114.2(3)
C2aa C3 C10 114.4(2)
C4aa N2a C2 107.3(2)
C4 N1 C2 105.27(19)
N1 C2 C13 125.7(2)
C6aa C4aa C4 121.6(2)
C4aa C4 N1 109.1(2)
C5aa C4 N1 130.5(2)
C5aa C4 C4aa 120.3(2)
C8 C6aa C4aa 117.3(3)
C7 C5aa C4 117.0(3)
C8 C7 C5aa 122.2(3)
C7 C8 C6aa 121.6(3)

loop_
_geom_bond_atom_site_label_1
_geom_bond_atom_site_label_2
_geom_bond_distance
N4 C5 1.317(3)
N4 C11 1.381(3)
C5 N6 1.356(3)
C5 C15 1.459(3)
N6 C16 1.363(3)
C10 C13 1.390(3)
C10 C21 1.396(3)
C10 C3 1.496(3)
C11 C16 1.387(3)
C11 C17 1.390(3)
C13 C24 1.394(3)
C13 C2 1.466(3)
C14 C17 1.361(4)
C14 C23 1.386(4)
C15 C19 1.390(3)
C15 C18 1.395(3)
C16 C37 1.382(3)
C18 C29 1.389(3)
C18 C0aa 1.496(3)
C19 C28 1.365(4)
C21 C26 1.362(4)
C23 C37 1.358(4)
C24 C35 1.376(4)
C26 C35 1.361(4)
C28 C34 1.368(4)
C29 C34 1.366(4)
O2 C6 1.428(3)
C0aa C6 1.515(3)
C6 C1aa 1.493(4)
O1 C2aa 1.434(3)
C2aa C3aa 1.454(4)
C2aa C3 1.537(3)
N2a C2 1.352(3)
N2a C4aa 1.364(3)
N1 C2 1.316(3)
N1 C4 1.385(3)
C4aa C6aa 1.386(3)
C4aa C4 1.390(3)
C4 C5aa 1.389(3)
C6aa C8 1.356(4)
C5aa C7 1.368(4)
C7 C8 1.378(5)

loop_
_restr_u_rigid_atom_site_label_1
_restr_u_rigid_atom_site_label_2
_restr_u_rigid_target_weight_param
_restr_u_rigid_u_parallel
_restr_u_rigid_diff
C2aa C3aa 0.0010 0.0639 -0.0024
